data_7052987
loop_
_publ_author_name
'Jacobs, Tia'
'Barbour, Leonard J.'

_publ_section_title
;
 Single-crystal to single-crystal transformations in discrete solvated
 metallocycles: the role of the metal ion
;
_journal_issue 1
_journal_name_full 'New Journal of Chemistry'
_journal_page_first 71
_journal_paper_doi 10.1039/c2nj40612h
_journal_volume 37
_journal_year 2013
_chemical_formula_moiety 'C44 H44 Cl4 N8 Zn2, 2(C H4 O)'
_chemical_formula_sum 'C46 H52 Cl4 N8 O2 Zn2'
_chemical_formula_weight 1021.50
_chemical_name_systematic
;
?
;
_space_group_IT_number 12
_symmetry_cell_setting monoclinic
_symmetry_space_group_name_Hall '-C 2y'
_symmetry_space_group_name_H-M 'C 1 2/m 1'
_atom_sites_solution_hydrogens geom
_atom_sites_solution_primary direct
_atom_sites_solution_secondary difmap
_audit_creation_method SHELXL-97
_cell_angle_alpha 90.00
_cell_angle_beta 113.97(2)
_cell_angle_gamma 90.00
_cell_formula_units_Z 2
_cell_length_a 17.36(2)
_cell_length_b 15.483(20)
_cell_length_c 9.440(12)
_cell_measurement_reflns_used 654
_cell_measurement_temperature 100(2)
_cell_measurement_theta_max 19.27
_cell_measurement_theta_min 2.36
_cell_volume 2319(5)
_computing_cell_refinement 'SAINT (Bruker, 2002)'
_computing_data_collection 'SMART (Bruker, 2002)'
_computing_data_reduction SAINT
_computing_molecular_graphics
;
X-Seed (Barbour, 2001; Atwood & Barbour, 2003)
;
_computing_publication_material
;
X-Seed (Atwood & Barbour, 2003; Barbour, 2001)
;
_computing_structure_refinement 'SHELXL-97 (Sheldrick, 1997)'
_computing_structure_solution 'SHELXS-97 (Sheldrick, 1997)'
_diffrn_ambient_temperature 100(2)
_diffrn_measured_fraction_theta_full 0.933
_diffrn_measured_fraction_theta_max 0.933
_diffrn_measurement_device_type 'Bruker APEX CCD area-detector'
_diffrn_measurement_method \w
_diffrn_radiation_monochromator graphite
_diffrn_radiation_source 'fine-focus sealed tube'
_diffrn_radiation_type MoK\a
_diffrn_radiation_wavelength 0.71073
_diffrn_reflns_av_R_equivalents 0.1075
_diffrn_reflns_av_sigmaI/netI 0.1528
_diffrn_reflns_limit_h_max 17
_diffrn_reflns_limit_h_min -22
_diffrn_reflns_limit_k_max 19
_diffrn_reflns_limit_k_min -20
_diffrn_reflns_limit_l_max 12
_diffrn_reflns_limit_l_min -10
_diffrn_reflns_number 7139
_diffrn_reflns_theta_full 28.21
_diffrn_reflns_theta_max 28.21
_diffrn_reflns_theta_min 1.84
_exptl_absorpt_coefficient_mu 1.313
_exptl_absorpt_correction_T_max 0.8479
_exptl_absorpt_correction_T_min 0.7021
_exptl_absorpt_correction_type multi-scan
_exptl_absorpt_process_details 'SADABS (Bruker, 2002)'
_exptl_crystal_colour colourless
_exptl_crystal_density_diffrn 1.463
_exptl_crystal_density_method 'not measured'
_exptl_crystal_description prism
_exptl_crystal_F_000 1056
_exptl_crystal_size_max 0.29
_exptl_crystal_size_mid 0.24
_exptl_crystal_size_min 0.13
_refine_diff_density_max 0.803
_refine_diff_density_min -1.071
_refine_diff_density_rms 0.140
_refine_ls_extinction_method none
_refine_ls_goodness_of_fit_ref 1.040
_refine_ls_hydrogen_treatment constr
_refine_ls_matrix_type full
_refine_ls_number_parameters 150
_refine_ls_number_reflns 2778
_refine_ls_number_restraints 0
_refine_ls_restrained_S_all 1.040
_refine_ls_R_factor_all 0.1368
_refine_ls_R_factor_gt 0.0859
_refine_ls_shift/su_max 0.000
_refine_ls_shift/su_mean 0.000
_refine_ls_structure_factor_coef Fsqd
_refine_ls_weighting_details 'calc w=1/[\s^2^(Fo^2^)+(0.0748P)^2^+3.3583P] where P=(Fo^2^+2Fc^2^)/3'
_refine_ls_weighting_scheme calc
_refine_ls_wR_factor_gt 0.1777
_refine_ls_wR_factor_ref 0.1991
_reflns_number_gt 1809
_reflns_number_total 2778
_reflns_threshold_expression >2sigma(I)
_cod_data_source_file c2nj40612h.txt
_cod_data_source_block ZnCl2_MeOH
_cod_original_cell_volume 2318(5)
_cod_original_sg_symbol_H-M C2/m
_cod_database_code 7052987

loop_
_symmetry_equiv_pos_as_xyz
'x, y, z'
'-x, y, -z'
'x+1/2, y+1/2, z'
'-x+1/2, y+1/2, -z'
'-x, -y, -z'
'x, -y, z'
'-x+1/2, -y+1/2, -z'
'x+1/2, -y+1/2, z'

loop_
_atom_site_label
_atom_site_type_symbol
_atom_site_fract_x
_atom_site_fract_y
_atom_site_fract_z
_atom_site_U_iso_or_equiv
_atom_site_adp_type
_atom_site_occupancy
_atom_site_symmetry_multiplicity
_atom_site_calc_flag
_atom_site_refinement_flags
Cl2 Cl 0.12851(14) 0.0000 0.4888(3) 0.0316(5) Uani 1 2 d S
Cl3 Cl 0.33950(17) 0.0000 0.8465(3) 0.0393(6) Uani 1 2 d S
Zn1 Zn 0.27122(6) 0.0000 0.58223(11) 0.0205(3) Uani 1 2 d S
N4 N 0.3133(3) 0.1076(3) 0.5207(5) 0.0211(10) Uani 1 1 d .
C5 C 0.3849(4) 0.1530(4) 0.6173(7) 0.0305(15) Uani 1 1 d .
H5 H 0.4229 0.1353 0.7178 0.037 Uiso 1 1 calc R
C6 C 0.3916(4) 0.2257(4) 0.5455(8) 0.0310(15) Uani 1 1 d .
H6 H 0.4343 0.2685 0.5860 0.037 Uiso 1 1 calc R
N7 N 0.3246(3) 0.2265(3) 0.4012(6) 0.0221(11) Uani 1 1 d .
C8 C 0.2790(3) 0.1547(4) 0.3893(7) 0.0211(12) Uani 1 1 d .
C9 C 0.2023(4) 0.1303(4) 0.2510(7) 0.0300(15) Uani 1 1 d .
H9A H 0.1606 0.1769 0.2263 0.045 Uiso 1 1 calc R
H9B H 0.1784 0.0772 0.2728 0.045 Uiso 1 1 calc R
H9C H 0.2172 0.1208 0.1626 0.045 Uiso 1 1 calc R
C10 C 0.3088(4) 0.2957(4) 0.2867(7) 0.0247(14) Uani 1 1 d .
H10A H 0.3154 0.3521 0.3395 0.030 Uiso 1 1 calc R
H10B H 0.2498 0.2914 0.2091 0.030 Uiso 1 1 calc R
C11 C 0.3675(4) 0.2926(4) 0.2035(7) 0.0232(13) Uani 1 1 d .
C12 C 0.4142(4) 0.3646(3) 0.2027(7) 0.0211(13) Uani 1 1 d .
H12 H 0.4111 0.4152 0.2573 0.025 Uiso 1 1 calc R
C13 C 0.4657(3) 0.3631(3) 0.1218(7) 0.0226(13) Uani 1 1 d .
H13 H 0.4969 0.4133 0.1202 0.027 Uiso 1 1 calc R
C14 C 0.4723(3) 0.2899(3) 0.0438(7) 0.0190(12) Uani 1 1 d .
C15 C 0.4273(4) 0.2168(3) 0.0511(6) 0.0197(12) Uani 1 1 d .
H15 H 0.4334 0.1652 0.0022 0.024 Uiso 1 1 calc R
C16 C 0.3745(4) 0.2169(4) 0.1264(7) 0.0232(13) Uani 1 1 d .
H16 H 0.3431 0.1667 0.1267 0.028 Uiso 1 1 calc R
C17 C 0.4208(6) 0.0000 0.2945(13) 0.045(3) Uani 1 2 d S
H17A H 0.4353 0.0575 0.3414 0.068 Uiso 0.50 1 calc PR
H17B H 0.4585 -0.0148 0.2439 0.068 Uiso 0.50 1 calc PR
H17C H 0.4272 -0.0427 0.3752 0.068 Uiso 0.50 1 calc PR
O18 O 0.3334(4) 0.0000 0.1792(9) 0.0495(19) Uani 1 2 d S
H18 H 0.3316 -0.0181 0.0941 0.059 Uiso 0.50 1 calc PR

loop_
_atom_site_aniso_label
_atom_site_aniso_U_11
_atom_site_aniso_U_22
_atom_site_aniso_U_33
_atom_site_aniso_U_23
_atom_site_aniso_U_13
_atom_site_aniso_U_12
Cl2 0.0315(12) 0.0293(12) 0.0385(13) 0.000 0.0188(10) 0.000
Cl3 0.0665(17) 0.0266(12) 0.0212(12) 0.000 0.0139(11) 0.000
Zn1 0.0266(5) 0.0173(5) 0.0194(5) 0.000 0.0112(4) 0.000
N4 0.022(3) 0.024(2) 0.021(3) -0.003(2) 0.012(2) -0.001(2)
C5 0.030(3) 0.037(4) 0.022(3) 0.003(3) 0.008(3) -0.006(3)
C6 0.034(4) 0.034(4) 0.029(4) -0.009(3) 0.017(3) -0.012(3)
N7 0.026(3) 0.021(2) 0.026(3) 0.000(2) 0.016(2) -0.001(2)
C8 0.021(3) 0.017(3) 0.025(3) 0.005(2) 0.009(2) 0.009(2)
C9 0.027(3) 0.032(4) 0.029(4) 0.006(3) 0.009(3) -0.003(3)
C10 0.029(3) 0.020(3) 0.033(4) 0.005(3) 0.020(3) 0.004(3)
C11 0.029(3) 0.020(3) 0.026(3) 0.004(3) 0.017(3) 0.005(3)
C12 0.029(3) 0.014(3) 0.024(3) 0.000(2) 0.014(3) 0.004(2)
C13 0.021(3) 0.018(3) 0.030(3) 0.003(3) 0.012(3) 0.001(2)
C14 0.023(3) 0.022(3) 0.016(3) 0.001(2) 0.012(2) -0.003(2)
C15 0.036(3) 0.013(3) 0.015(3) 0.002(2) 0.015(3) 0.003(2)
C16 0.028(3) 0.022(3) 0.023(3) 0.005(2) 0.014(3) -0.001(2)
C17 0.033(6) 0.046(6) 0.054(7) 0.000 0.014(5) 0.000
O18 0.053(5) 0.053(5) 0.046(5) 0.000 0.023(4) 0.000

loop_
_atom_type_symbol
_atom_type_description
_atom_type_scat_dispersion_real
_atom_type_scat_dispersion_imag
_atom_type_scat_source
C C 0.0033 0.0016 'International Tables Vol C Tables 4.2.6.8 and 6.1.1.4'
H H 0.0000 0.0000 'International Tables Vol C Tables 4.2.6.8 and 6.1.1.4'
N N 0.0061 0.0033 'International Tables Vol C Tables 4.2.6.8 and 6.1.1.4'
Cl Cl 0.1484 0.1585 'International Tables Vol C Tables 4.2.6.8 and 6.1.1.4'
Zn Zn 0.2839 1.4301 'International Tables Vol C Tables 4.2.6.8 and 6.1.1.4'
O O 0.0106 0.0060 'International Tables Vol C Tables 4.2.6.8 and 6.1.1.4'

loop_
_geom_angle_atom_site_label_1
_geom_angle_atom_site_label_2
_geom_angle_atom_site_label_3
_geom_angle
_geom_angle_site_symmetry_1
_geom_angle_site_symmetry_3
N4 Zn1 N4 113.0(3) . 6
N4 Zn1 Cl2 110.97(14) . .
N4 Zn1 Cl2 110.97(14) 6 .
N4 Zn1 Cl3 103.20(15) . .
N4 Zn1 Cl3 103.20(15) 6 .
Cl2 Zn1 Cl3 115.14(10) . .
C8 N4 C5 105.8(5) . .
C8 N4 Zn1 129.8(4) . .
C5 N4 Zn1 124.3(4) . .
C6 C5 N4 109.2(6) . .
C6 C5 H5 125.4 . .
N4 C5 H5 125.4 . .
C5 C6 N7 107.0(5) . .
C5 C6 H6 126.5 . .
N7 C6 H6 126.5 . .
C8 N7 C6 107.8(5) . .
C8 N7 C10 128.0(5) . .
C6 N7 C10 124.2(5) . .
N7 C8 N4 110.2(5) . .
N7 C8 C9 124.8(5) . .
N4 C8 C9 125.0(5) . .
C8 C9 H9A 109.5 . .
C8 C9 H9B 109.5 . .
H9A C9 H9B 109.5 . .
C8 C9 H9C 109.5 . .
H9A C9 H9C 109.5 . .
H9B C9 H9C 109.5 . .
N7 C10 C11 113.3(5) . .
N7 C10 H10A 108.9 . .
C11 C10 H10A 108.9 . .
N7 C10 H10B 108.9 . .
C11 C10 H10B 108.9 . .
H10A C10 H10B 107.7 . .
C12 C11 C16 119.6(5) . .
C12 C11 C10 119.7(5) . .
C16 C11 C10 120.6(5) . .
C11 C12 C13 119.9(5) . .
C11 C12 H12 120.1 . .
C13 C12 H12 120.1 . .
C14 C13 C12 121.2(5) . .
C14 C13 H13 119.4 . .
C12 C13 H13 119.4 . .
C13 C14 C15 118.1(5) . .
C13 C14 C14 120.3(4) . 2_655
C15 C14 C14 121.6(4) . 2_655
C16 C15 C14 122.1(5) . .
C16 C15 H15 118.9 . .
C14 C15 H15 118.9 . .
C15 C16 C11 119.0(5) . .
C15 C16 H16 120.5 . .
C11 C16 H16 120.5 . .
O18 C17 H17A 109.5 . .
O18 C17 H17B 109.5 . .
H17A C17 H17B 109.5 . .
O18 C17 H17C 109.5 . .
H17A C17 H17C 109.5 . .
H17B C17 H17C 109.5 . .
C17 O18 H18 109.5 . .

loop_
_geom_bond_atom_site_label_1
_geom_bond_atom_site_label_2
_geom_bond_distance
_geom_bond_site_symmetry_2
Cl2 Zn1 2.267(4) .
Cl3 Zn1 2.286(4) .
Zn1 N4 1.999(5) .
Zn1 N4 1.999(5) 6
N4 C8 1.351(7) .
N4 C5 1.396(8) .
C5 C6 1.343(9) .
C5 H5 0.9500 .
C6 N7 1.386(8) .
C6 H6 0.9500 .
N7 C8 1.343(7) .
N7 C10 1.466(7) .
C8 C9 1.486(8) .
C9 H9A 0.9800 .
C9 H9B 0.9800 .
C9 H9C 0.9800 .
C10 C11 1.518(8) .
C10 H10A 0.9900 .
C10 H10B 0.9900 .
C11 C12 1.380(8) .
C11 C16 1.411(8) .
C12 C13 1.393(8) .
C12 H12 0.9500 .
C13 C14 1.381(8) .
C13 H13 0.9500 .
C14 C15 1.393(7) .
C14 C14 1.501(10) 2_655
C15 C16 1.369(8) .
C15 H15 0.9500 .
C16 H16 0.9500 .
C17 O18 1.465(12) .
C17 H17A 0.9800 .
C17 H17B 0.9800 .
C17 H17C 0.9800 .
O18 H18 0.8400 .

loop_
_geom_hbond_atom_site_label_D
_geom_hbond_atom_site_label_H
_geom_hbond_atom_site_label_A
_geom_hbond_distance_DH
_geom_hbond_distance_HA
_geom_hbond_distance_DA
_geom_hbond_angle_DHA
_geom_hbond_site_symmetry_A
O18 H18 Cl3 0.84 2.41 3.186(9) 153.2 1_554
